data_4338505
loop_
_publ_author_name
'Correa-Ascencio, Marisol'
'Galv\'an-Miranda, Elizabeth K'
'Rasc\'on-Cruz, Fernando'
'Jim\'enez-Sandoval, Omar'
'Jim\'enez-Sandoval, Sergio J'
'Cea-Olivares, Raymundo'
'Jancik, Vojtech'
'Toscano, R. Alfredo'
'Garc\'ia-Montalvo, Ver\'onica'

_publ_section_title
;
 Lanthanide(III) complexes with
 4,5-bis(diphenylphosphinoyl)-1,2,3-triazolate and the use of
 1,10-phenanthroline as auxiliary ligand.
;
_journal_issue 9
_journal_name_full 'Inorganic chemistry'
_journal_page_first 4109
_journal_page_last 4116
_journal_paper_doi 10.1021/ic902120e
_journal_volume 49
_journal_year 2010
_chemical_absolute_configuration ad
_chemical_formula_moiety 'C82 H72 Ce N9 O8 P6 S2 , 2(H2 O)'
_chemical_formula_sum 'C82 H76 Ce N9 O10 P6 S2'
_chemical_formula_weight 1737.58
_chemical_name_systematic
; 
?
;
_space_group_IT_number 4
_symmetry_cell_setting monoclinic
_symmetry_space_group_name_Hall 'P 2yb'
_symmetry_space_group_name_H-M 'P 1 21 1'
_atom_sites_solution_hydrogens geom
_atom_sites_solution_primary direct
_atom_sites_solution_secondary difmap
_audit_creation_method SHELXL-97
_cell_angle_alpha 90.00
_cell_angle_beta 107.62(4)
_cell_angle_gamma 90.00
_cell_formula_units_Z 2
_cell_length_a 12.179(3)
_cell_length_b 21.086(4)
_cell_length_c 16.496(4)
_cell_measurement_reflns_used 9749
_cell_measurement_temperature 294(2)
_cell_measurement_theta_max 24.61
_cell_measurement_theta_min 2.33
_cell_volume 4037.5(18)
_computing_cell_refinement 'SMART V 5.625 (Bruker, 1999)'
_computing_data_collection 'SMART V 5.625 (Bruker, 1999)'
_computing_data_reduction 'SAINT V 6.23C (Bruker, 1999)'
_computing_molecular_graphics 'SHELXTL V 6.12 (Sheldrick, 2000)'
_computing_publication_material 'SHELXTL V 6.12 (Sheldrick, 2000)'
_computing_structure_refinement 'SHELXTL V 6.12 (Sheldrick, 2000)'
_computing_structure_solution 'SHELXTL V 6.12 (Sheldrick, 2000)'
_diffrn_ambient_temperature 294(2)
_diffrn_detector_area_resol_mean 0.661
_diffrn_measured_fraction_theta_full 0.997
_diffrn_measured_fraction_theta_max 0.997
_diffrn_measurement_device_type 'Bruker Smart Apex CCD diffractometer'
_diffrn_measurement_method \w-scans
_diffrn_radiation_monochromator graphite
_diffrn_radiation_source 'fine-focus sealed tube'
_diffrn_radiation_type MoK\a
_diffrn_radiation_wavelength 0.71073
_diffrn_reflns_av_R_equivalents 0.0609
_diffrn_reflns_av_sigmaI/netI 0.0866
_diffrn_reflns_limit_h_max 14
_diffrn_reflns_limit_h_min -14
_diffrn_reflns_limit_k_max 25
_diffrn_reflns_limit_k_min -25
_diffrn_reflns_limit_l_max 19
_diffrn_reflns_limit_l_min -19
_diffrn_reflns_number 33348
_diffrn_reflns_theta_full 25.03
_diffrn_reflns_theta_max 25.03
_diffrn_reflns_theta_min 1.62
_diffrn_standards_decay_% 0
_exptl_absorpt_coefficient_mu 0.798
_exptl_absorpt_correction_T_max 0.9408
_exptl_absorpt_correction_T_min 0.8472
_exptl_absorpt_correction_type multi-scan
_exptl_absorpt_process_details '(Sheldrick, 2004)'
_exptl_crystal_colour colorless
_exptl_crystal_density_diffrn 1.429
_exptl_crystal_density_method 'not measured'
_exptl_crystal_description prism
_exptl_crystal_F_000 1782
_exptl_crystal_size_max 0.302
_exptl_crystal_size_mid 0.124
_exptl_crystal_size_min 0.086
_refine_diff_density_max 1.501
_refine_diff_density_min -0.529
_refine_diff_density_rms 0.082
_refine_ls_abs_structure_details 'Flack H D (1983), Acta Cryst. A39, 876-881'
_refine_ls_abs_structure_Flack 0.348(10)
_refine_ls_extinction_method none
_refine_ls_goodness_of_fit_ref 1.012
_refine_ls_hydrogen_treatment mixed
_refine_ls_matrix_type full
_refine_ls_number_parameters 1110
_refine_ls_number_reflns 14217
_refine_ls_number_restraints 596
_refine_ls_restrained_S_all 0.997
_refine_ls_R_factor_all 0.0697
_refine_ls_R_factor_gt 0.0570
_refine_ls_shift/su_max 0.001
_refine_ls_shift/su_mean 0.000
_refine_ls_structure_factor_coef Fsqd
_refine_ls_weighting_details 'calc w=1/[\s^2^(Fo^2^)+(0.0460P)^2^] where P=(Fo^2^+2Fc^2^)/3'
_refine_ls_weighting_scheme calc
_refine_ls_wR_factor_gt 0.1036
_refine_ls_wR_factor_ref 0.1088
_reflns_number_gt 11950
_reflns_number_total 14217
_reflns_threshold_expression >2sigma(I)
_cod_data_source_file ic902120e_si_001.cif
_cod_data_source_block Compound_2
_cod_depositor_comments
;
The following automatic conversions were performed:

'_symmetry_cell_setting' value 'Monoclinic' changed to 'monoclinic'
according to
/usr/data/users/saulius/automatic-downloads/retrospective/ACS/lib/dictionaries/cif_core.dic
dictionary named 'cif_core.dic' version 2.4.2 from 2011-04-26.

Automatic conversion script
Id: cif_fix_values 2281 2013-09-26 08:29:07Z andrius 
;
_cod_original_cell_volume 4037.5(16)
_cod_original_sg_symbol_H-M 'P 21'
_cod_database_code 4338505

loop_
_symmetry_equiv_pos_as_xyz
'x, y, z'
'-x, y+1/2, -z'

loop_
_atom_site_label
_atom_site_type_symbol
_atom_site_fract_x
_atom_site_fract_y
_atom_site_fract_z
_atom_site_U_iso_or_equiv
_atom_site_adp_type
_atom_site_occupancy
_atom_site_symmetry_multiplicity
_atom_site_calc_flag
_atom_site_refinement_flags
_atom_site_disorder_assembly
_atom_site_disorder_group
Ce1 Ce 0.49692(2) 0.248358(17) 0.226767(19) 0.03277(9) Uani 1 1 d D . .
P1 P 0.53579(14) 0.20623(8) 0.44706(11) 0.0393(4) Uani 1 1 d . . .
P3 P 0.56571(14) 0.06877(8) 0.20322(11) 0.0395(4) Uani 1 1 d . . .
P4 P 0.24712(14) 0.12429(8) 0.15899(12) 0.0414(4) Uani 1 1 d . . .
P5 P 0.25616(14) 0.37284(8) 0.22017(11) 0.0384(4) Uani 1 1 d . . .
P6 P 0.57563(14) 0.42654(8) 0.26928(11) 0.0404(4) Uani 1 1 d . . .
O1 O 0.4570(3) 0.22512(19) 0.3612(3) 0.0436(11) Uani 1 1 d . A .
O3 O 0.5580(4) 0.1384(2) 0.2159(3) 0.0481(13) Uani 1 1 d . A .
O4 O 0.3300(4) 0.1788(2) 0.1766(3) 0.0450(12) Uani 1 1 d . A .
O5 O 0.3341(4) 0.3181(2) 0.2224(3) 0.0424(11) Uani 1 1 d . A .
O6 O 0.5646(4) 0.3567(2) 0.2576(3) 0.0455(12) Uani 1 1 d . A .
N1 N 0.6858(4) 0.2388(3) 0.3677(3) 0.0399(13) Uani 1 1 d . A .
N2 N 0.7967(4) 0.2487(4) 0.3758(3) 0.0505(12) Uani 1 1 d . . .
N3 N 0.8598(4) 0.2454(4) 0.4575(3) 0.0521(12) Uani 1 1 d . A .
C4 C 0.7877(5) 0.2328(3) 0.5035(4) 0.0429(18) Uani 1 1 d . . .
C5 C 0.6771(5) 0.2282(2) 0.4464(4) 0.0373(15) Uani 1 1 d . A .
C6 C 0.5311(5) 0.1210(3) 0.4619(4) 0.0409(15) Uani 1 1 d . A .
C7 C 0.4662(6) 0.0850(3) 0.3959(4) 0.0489(17) Uani 1 1 d . . .
H7A H 0.4198 0.1045 0.3469 0.059 Uiso 1 1 calc R A .
C8 C 0.4694(7) 0.0207(4) 0.4016(5) 0.065(2) Uani 1 1 d . A .
H8A H 0.4251 -0.0036 0.3565 0.078 Uiso 1 1 calc R . .
C9 C 0.5384(7) -0.0091(4) 0.4744(5) 0.066(2) Uani 1 1 d . . .
H9A H 0.5409 -0.0531 0.4782 0.079 Uiso 1 1 calc R A .
C10 C 0.6026(7) 0.0273(4) 0.5404(5) 0.059(2) Uani 1 1 d . A .
H10A H 0.6489 0.0078 0.5894 0.071 Uiso 1 1 calc R . .
C11 C 0.5996(6) 0.0914(3) 0.5353(4) 0.0513(18) Uani 1 1 d . . .
H11A H 0.6432 0.1157 0.5808 0.062 Uiso 1 1 calc R A .
C12 C 0.5013(5) 0.2449(5) 0.5338(4) 0.0517(16) Uani 1 1 d . A .
C13 C 0.4357(7) 0.2145(4) 0.5769(5) 0.079(3) Uani 1 1 d . . .
H13A H 0.4086 0.1739 0.5600 0.095 Uiso 1 1 calc R A .
C14 C 0.4092(10) 0.2418(8) 0.6430(6) 0.119(4) Uani 1 1 d . A .
H14A H 0.3604 0.2213 0.6683 0.143 Uiso 1 1 calc R . .
C15 C 0.4540(12) 0.2989(6) 0.6720(7) 0.109(4) Uani 1 1 d . . .
H15A H 0.4415 0.3158 0.7206 0.131 Uiso 1 1 calc R A .
C16 C 0.5161(9) 0.3314(5) 0.6322(6) 0.090(3) Uani 1 1 d . A .
H16A H 0.5425 0.3719 0.6505 0.108 Uiso 1 1 calc R . .
C17 C 0.5415(7) 0.3039(4) 0.5615(5) 0.067(2) Uani 1 1 d . . .
H17A H 0.5858 0.3261 0.5340 0.081 Uiso 1 1 calc R A .
O2 O 0.7407(4) 0.2063(2) 0.6492(3) 0.0537(12) Uani 1 1 d . . .
P2 P 0.83768(16) 0.21826(9) 0.61579(11) 0.0471(4) Uani 1 1 d . A .
C18 C 0.9320(6) 0.1502(4) 0.6274(4) 0.057(2) Uani 1 1 d . . .
C19 C 0.9086(7) 0.0977(4) 0.6714(5) 0.065(2) Uani 1 1 d . A .
H19 H 0.8485 0.0992 0.6951 0.078 Uiso 1 1 calc R . .
C20 C 0.9725(9) 0.0458(5) 0.6790(7) 0.102(4) Uani 1 1 d . . .
H20 H 0.9569 0.0108 0.7080 0.123 Uiso 1 1 calc R A .
C21 C 1.0643(11) 0.0434(6) 0.6432(8) 0.115(4) Uani 1 1 d . A .
H21 H 1.1091 0.0070 0.6485 0.138 Uiso 1 1 calc R . .
C22 C 1.0866(9) 0.0954(7) 0.6004(7) 0.108(4) Uani 1 1 d . . .
H22 H 1.1471 0.0943 0.5770 0.130 Uiso 1 1 calc R A .
C23 C 1.0215(7) 0.1479(5) 0.5921(5) 0.080(3) Uani 1 1 d . A .
H23 H 1.0366 0.1827 0.5625 0.095 Uiso 1 1 calc R . .
C24 C 0.9204(7) 0.2854(4) 0.6695(5) 0.061(2) Uani 1 1 d . . .
C25 C 1.0374(8) 0.2925(5) 0.6860(6) 0.094(3) Uani 1 1 d . A .
H25 H 1.0800 0.2631 0.6661 0.113 Uiso 1 1 calc R . .
C26 C 1.0922(11) 0.3469(7) 0.7351(8) 0.123(4) Uani 1 1 d . . .
H26 H 1.1713 0.3526 0.7476 0.148 Uiso 1 1 calc R A .
C27 C 1.0278(14) 0.3898(7) 0.7632(8) 0.121(5) Uani 1 1 d . A .
H27 H 1.0624 0.4257 0.7929 0.145 Uiso 1 1 calc R . .
C28 C 0.9177(13) 0.3803(5) 0.7481(7) 0.113(4) Uani 1 1 d . . .
H28 H 0.8758 0.4093 0.7694 0.136 Uiso 1 1 calc R A .
C29 C 0.8622(10) 0.3307(4) 0.7032(6) 0.091(3) Uani 1 1 d . A .
H29 H 0.7835 0.3262 0.6943 0.110 Uiso 1 1 calc R . .
N30 N 0.2487(5) -0.0036(3) 0.1467(4) 0.0554(16) Uani 1 1 d . . .
N31 N 0.3180(5) -0.0529(3) 0.1527(4) 0.0568(16) Uani 1 1 d . A .
N32 N 0.4278(5) -0.0342(3) 0.1718(4) 0.0573(16) Uani 1 1 d . . .
C33 C 0.4299(6) 0.0294(3) 0.1796(4) 0.0415(15) Uani 1 1 d . A .
C34 C 0.3142(5) 0.0503(3) 0.1632(4) 0.0404(16) Uani 1 1 d . A .
C35 C 0.1668(6) 0.1235(3) 0.2336(4) 0.0454(16) Uani 1 1 d . A .
C36 C 0.1741(6) 0.1765(4) 0.2844(5) 0.059(2) Uani 1 1 d . . .
H36A H 0.2221 0.2100 0.2811 0.071 Uiso 1 1 calc R A .
C37 C 0.1091(8) 0.1789(5) 0.3403(6) 0.085(3) Uani 1 1 d . A .
H37A H 0.1153 0.2141 0.3753 0.102 Uiso 1 1 calc R . .
C38 C 0.0386(9) 0.1324(5) 0.3452(6) 0.076(3) Uani 1 1 d . . .
H38A H -0.0069 0.1361 0.3812 0.091 Uiso 1 1 calc R A .
C39 C 0.0321(6) 0.0767(4) 0.2953(5) 0.064(2) Uani 1 1 d . A .
H39A H -0.0139 0.0428 0.3008 0.076 Uiso 1 1 calc R . .
C40 C 0.0942(6) 0.0739(4) 0.2395(5) 0.0574(19) Uani 1 1 d . . .
H40A H 0.0882 0.0385 0.2048 0.069 Uiso 1 1 calc R A .
C41 C 0.1470(5) 0.1340(3) 0.0538(4) 0.0444(17) Uani 1 1 d . A .
C42 C 0.0378(7) 0.1066(4) 0.0271(6) 0.076(3) Uani 1 1 d . . .
H42A H 0.0120 0.0813 0.0638 0.091 Uiso 1 1 calc R A .
C43 C -0.0319(8) 0.1179(5) -0.0556(7) 0.092(3) Uani 1 1 d . A .
H43A H -0.1047 0.0996 -0.0739 0.110 Uiso 1 1 calc R . .
C44 C 0.0034(9) 0.1547(5) -0.1100(5) 0.078(3) Uani 1 1 d . . .
H44A H -0.0460 0.1630 -0.1642 0.093 Uiso 1 1 calc R A .
C45 C 0.1103(8) 0.1792(4) -0.0855(5) 0.081(3) Uani 1 1 d . A .
H45A H 0.1362 0.2030 -0.1236 0.097 Uiso 1 1 calc R . .
C46 C 0.1819(7) 0.1693(4) -0.0035(5) 0.069(2) Uani 1 1 d . . .
H46A H 0.2553 0.1870 0.0130 0.083 Uiso 1 1 calc R A .
C47 C 0.6195(6) 0.0504(3) 0.1154(4) 0.0461(17) Uani 1 1 d . A .
C48 C 0.5492(7) 0.0588(4) 0.0333(5) 0.068(2) Uani 1 1 d . . .
H48A H 0.4733 0.0716 0.0240 0.082 Uiso 1 1 calc R A .
C49 C 0.5888(8) 0.0486(5) -0.0344(6) 0.088(3) Uani 1 1 d . A .
H49A H 0.5415 0.0570 -0.0892 0.105 Uiso 1 1 calc R . .
C50 C 0.6976(8) 0.0262(4) -0.0221(6) 0.077(3) Uani 1 1 d . . .
H50A H 0.7234 0.0174 -0.0685 0.093 Uiso 1 1 calc R A .
C51 C 0.7673(8) 0.0170(4) 0.0572(6) 0.075(3) Uani 1 1 d . A .
H51A H 0.8415 0.0018 0.0655 0.089 Uiso 1 1 calc R . .
C52 C 0.7301(6) 0.0297(4) 0.1274(5) 0.060(2) Uani 1 1 d . . .
H52A H 0.7800 0.0243 0.1821 0.072 Uiso 1 1 calc R A .
C53 C 0.6653(5) 0.0329(3) 0.2948(4) 0.0416(16) Uani 1 1 d . A .
C54 C 0.6810(7) -0.0325(4) 0.3055(5) 0.066(2) Uani 1 1 d . . .
H54A H 0.6359 -0.0601 0.2650 0.079 Uiso 1 1 calc R A .
C55 C 0.7623(7) -0.0559(4) 0.3753(5) 0.074(2) Uani 1 1 d . A .
H55A H 0.7724 -0.0995 0.3824 0.089 Uiso 1 1 calc R . .
C56 C 0.8302(7) -0.0149(4) 0.4360(5) 0.071(2) Uani 1 1 d . . .
H56A H 0.8850 -0.0312 0.4836 0.085 Uiso 1 1 calc R A .
C57 C 0.8171(6) 0.0480(4) 0.4264(5) 0.063(2) Uani 1 1 d . A .
H57A H 0.8627 0.0750 0.4676 0.076 Uiso 1 1 calc R . .
C58 C 0.7353(6) 0.0735(4) 0.3547(4) 0.0536(18) Uani 1 1 d . . .
H58A H 0.7280 0.1172 0.3475 0.064 Uiso 1 1 calc R A .
N59 N 0.4428(5) 0.5310(3) 0.2519(4) 0.0503(14) Uani 1 1 d . . .
N60 N 0.3337(5) 0.5500(3) 0.2387(4) 0.0541(15) Uani 1 1 d . A .
N61 N 0.2633(5) 0.5008(3) 0.2278(4) 0.0477(14) Uani 1 1 d . . .
C62 C 0.3264(5) 0.4472(3) 0.2336(4) 0.0376(15) Uani 1 1 d . A .
C63 C 0.4405(6) 0.4665(3) 0.2499(4) 0.0431(16) Uani 1 1 d . A .
C64 C 0.6624(6) 0.4461(3) 0.3752(5) 0.0492(18) Uani 1 1 d . A .
C65 C 0.7448(7) 0.4005(4) 0.4168(5) 0.066(2) Uani 1 1 d . . .
H65A H 0.7494 0.3623 0.3896 0.079 Uiso 1 1 calc R A .
C66 C 0.8189(7) 0.4117(4) 0.4974(5) 0.074(2) Uani 1 1 d . A .
H66A H 0.8729 0.3813 0.5246 0.089 Uiso 1 1 calc R . .
C67 C 0.8116(8) 0.4681(5) 0.5367(6) 0.080(3) Uani 1 1 d . . .
H67A H 0.8610 0.4762 0.5910 0.097 Uiso 1 1 calc R A .
C68 C 0.7338(8) 0.5117(5) 0.4975(6) 0.078(3) Uani 1 1 d . A .
H68A H 0.7309 0.5499 0.5250 0.094 Uiso 1 1 calc R . .
C69 C 0.6575(6) 0.5018(4) 0.4171(5) 0.062(2) Uani 1 1 d . . .
H69A H 0.6034 0.5326 0.3918 0.074 Uiso 1 1 calc R A .
C70 C 0.6475(6) 0.4594(3) 0.1982(4) 0.0513(18) Uani 1 1 d . A .
C71 C 0.6719(9) 0.4204(5) 0.1393(7) 0.096(3) Uani 1 1 d . . .
H71A H 0.6499 0.3780 0.1362 0.115 Uiso 1 1 calc R A .
C72 C 0.7271(12) 0.4426(6) 0.0861(8) 0.126(5) Uani 1 1 d . A .
H72A H 0.7457 0.4154 0.0479 0.151 Uiso 1 1 calc R . .
C73 C 0.7559(10) 0.5049(7) 0.0882(8) 0.118(5) Uani 1 1 d . . .
H73A H 0.7911 0.5203 0.0494 0.141 Uiso 1 1 calc R A .
C74 C 0.7349(8) 0.5444(5) 0.1447(7) 0.095(3) Uani 1 1 d . A .
H74A H 0.7582 0.5865 0.1466 0.114 Uiso 1 1 calc R . .
C75 C 0.6791(6) 0.5230(4) 0.1997(5) 0.066(2) Uani 1 1 d . . .
H75A H 0.6623 0.5508 0.2381 0.079 Uiso 1 1 calc R A .
C76 C 0.1919(6) 0.3654(3) 0.3046(5) 0.0450(16) Uani 1 1 d . A .
C77 C 0.0776(7) 0.3769(4) 0.2952(5) 0.069(2) Uani 1 1 d . . .
H77A H 0.0297 0.3921 0.2437 0.083 Uiso 1 1 calc R A .
C78 C 0.0324(8) 0.3656(5) 0.3634(7) 0.085(3) Uani 1 1 d . A .
H78A H -0.0448 0.3734 0.3573 0.102 Uiso 1 1 calc R . .
C79 C 0.1030(10) 0.3434(4) 0.4371(6) 0.076(3) Uani 1 1 d . . .
H79A H 0.0725 0.3343 0.4811 0.092 Uiso 1 1 calc R A .
C80 C 0.2173(9) 0.3336(4) 0.4499(6) 0.081(3) Uani 1 1 d . A .
H80A H 0.2655 0.3208 0.5026 0.097 Uiso 1 1 calc R . .
C81 C 0.2595(7) 0.3433(4) 0.3825(5) 0.068(2) Uani 1 1 d . . .
H81A H 0.3367 0.3347 0.3896 0.081 Uiso 1 1 calc R A .
C82 C 0.1397(6) 0.3741(3) 0.1223(4) 0.0490(17) Uani 1 1 d . A .
C83 C 0.0774(6) 0.4277(4) 0.0900(5) 0.061(2) Uani 1 1 d . . .
H83A H 0.0967 0.4666 0.1170 0.073 Uiso 1 1 calc R A .
C84 C -0.0149(7) 0.4224(5) 0.0164(6) 0.077(3) Uani 1 1 d . A .
H84A H -0.0568 0.4585 -0.0062 0.092 Uiso 1 1 calc R . .
C85 C -0.0457(8) 0.3659(6) -0.0236(6) 0.087(3) Uani 1 1 d . . .
H85A H -0.1076 0.3634 -0.0731 0.104 Uiso 1 1 calc R A .
C86 C 0.0134(9) 0.3143(6) 0.0086(7) 0.107(4) Uani 1 1 d . A .
H86A H -0.0093 0.2754 -0.0177 0.128 Uiso 1 1 calc R . .
C87 C 0.1110(7) 0.3172(5) 0.0826(6) 0.090(3) Uani 1 1 d . . .
H87A H 0.1541 0.2810 0.1032 0.108 Uiso 1 1 calc R A .
O7 O 0.6601(6) 0.2535(4) 0.1672(5) 0.0544(12) Uani 0.910(7) 1 d PDU A 1
S1 S 0.7651(2) 0.21437(13) 0.1710(2) 0.0656(8) Uani 0.910(7) 1 d PDU A 1
C88 C 0.7557(9) 0.2018(5) 0.0623(6) 0.098(3) Uani 0.910(7) 1 d PDU A 1
H88A H 0.6971 0.1709 0.0380 0.148 Uiso 0.910(7) 1 calc PR A 1
H88B H 0.8284 0.1867 0.0586 0.148 Uiso 0.910(7) 1 calc PR A 1
H88C H 0.7366 0.2410 0.0316 0.148 Uiso 0.910(7) 1 calc PR A 1
C89 C 0.8759(7) 0.2692(5) 0.1937(7) 0.106(4) Uani 0.910(7) 1 d PDU A 1
H89A H 0.8943 0.2819 0.2522 0.159 Uiso 0.910(7) 1 calc PR A 1
H89B H 0.8523 0.3057 0.1578 0.159 Uiso 0.910(7) 1 calc PR A 1
H89C H 0.9426 0.2506 0.1838 0.159 Uiso 0.910(7) 1 calc PR A 1
O7B O 0.658(5) 0.249(3) 0.162(5) 0.063(4) Uani 0.090(7) 1 d PDU A 2
S1B S 0.744(3) 0.2181(15) 0.126(2) 0.070(3) Uani 0.090(7) 1 d PDU A 2
C88B C 0.687(7) 0.143(3) 0.090(6) 0.099(11) Uani 0.090(7) 1 d PDU A 2
H88D H 0.6241 0.1482 0.0383 0.149 Uiso 0.090(7) 1 calc PR A 2
H88E H 0.6595 0.1234 0.1322 0.149 Uiso 0.090(7) 1 calc PR A 2
H88F H 0.7456 0.1174 0.0786 0.149 Uiso 0.090(7) 1 calc PR A 2
C89B C 0.856(5) 0.193(4) 0.215(3) 0.073(8) Uani 0.090(7) 1 d PDU A 2
H89D H 0.8237 0.1790 0.2588 0.109 Uiso 0.090(7) 1 calc PR A 2
H89E H 0.9082 0.2271 0.2363 0.109 Uiso 0.090(7) 1 calc PR A 2
H89F H 0.8961 0.1581 0.1994 0.109 Uiso 0.090(7) 1 calc PR A 2
O8 O 0.424(3) 0.2765(14) 0.0720(8) 0.070(2) Uani 0.480(4) 1 d PDU A 1
S2 S 0.4827(13) 0.2945(7) 0.0058(9) 0.0695(18) Uani 0.480(4) 1 d PDU A 1
C90 C 0.4448(15) 0.2328(8) -0.0706(10) 0.080(3) Uani 0.480(4) 1 d PDU A 1
H90A H 0.4832 0.1944 -0.0464 0.119 Uiso 0.480(4) 1 calc PR A 1
H90B H 0.4677 0.2443 -0.1194 0.119 Uiso 0.480(4) 1 calc PR A 1
H90C H 0.3630 0.2264 -0.0874 0.119 Uiso 0.480(4) 1 calc PR A 1
C91 C 0.3908(17) 0.3514(9) -0.0583(11) 0.085(3) Uani 0.480(4) 1 d PDU A 1
H91A H 0.3979 0.3907 -0.0278 0.128 Uiso 0.480(4) 1 calc PR A 1
H91B H 0.3126 0.3368 -0.0730 0.128 Uiso 0.480(4) 1 calc PR A 1
H91C H 0.4119 0.3578 -0.1093 0.128 Uiso 0.480(4) 1 calc PR A 1
O8B O 0.416(4) 0.2728(17) 0.0720(9) 0.072(2) Uani 0.355(5) 1 d PDU A 2
S2B S 0.466(2) 0.2999(10) 0.0069(13) 0.077(2) Uani 0.355(5) 1 d PDU A 2
C90B C 0.399(2) 0.2628(11) -0.0905(12) 0.080(3) Uani 0.355(5) 1 d PDU A 2
H90D H 0.4285 0.2206 -0.0898 0.119 Uiso 0.355(5) 1 calc PR A 2
H90E H 0.4138 0.2865 -0.1357 0.119 Uiso 0.355(5) 1 calc PR A 2
H90F H 0.3172 0.2609 -0.0995 0.119 Uiso 0.355(5) 1 calc PR A 2
C91B C 0.413(2) 0.3765(9) -0.0161(16) 0.085(3) Uani 0.355(5) 1 d PDU A 2
H91D H 0.4429 0.4028 0.0332 0.128 Uiso 0.355(5) 1 calc PR A 2
H91E H 0.3308 0.3759 -0.0322 0.128 Uiso 0.355(5) 1 calc PR A 2
H91F H 0.4377 0.3932 -0.0621 0.128 Uiso 0.355(5) 1 calc PR A 2
O8C O 0.428(4) 0.2828(14) 0.0749(13) 0.073(3) Uani 0.165(4) 1 d PDU A 3
S2C S 0.4087(12) 0.3488(7) 0.0365(8) 0.076(2) Uani 0.165(4) 1 d PDU A 3
C90C C 0.502(3) 0.354(2) -0.026(2) 0.077(3) Uani 0.165(4) 1 d PDU A 3
H90G H 0.5803 0.3540 0.0097 0.115 Uiso 0.165(4) 1 calc PR A 3
H90H H 0.4868 0.3928 -0.0586 0.115 Uiso 0.165(4) 1 calc PR A 3
H90I H 0.4894 0.3186 -0.0645 0.115 Uiso 0.165(4) 1 calc PR A 3
C91C C 0.280(2) 0.342(2) -0.047(2) 0.076(4) Uani 0.165(4) 1 d PDU A 3
H91G H 0.2156 0.3415 -0.0247 0.115 Uiso 0.165(4) 1 calc PR A 3
H91H H 0.2804 0.3028 -0.0774 0.115 Uiso 0.165(4) 1 calc PR A 3
H91I H 0.2724 0.3768 -0.0855 0.115 Uiso 0.165(4) 1 calc PR A 3
O9 O 0.6911(9) 0.1912(3) 0.8017(5) 0.1165(18) Uani 1 1 d D . .
H1 H 0.689(12) 0.1524(7) 0.803(7) 0.175 Uiso 1 1 d D . .
H2 H 0.686(11) 0.200(5) 0.752(3) 0.175 Uiso 1 1 d D . .
O10 O 0.6508(8) 0.3093(3) 0.8862(5) 0.1165(18) Uani 1 1 d D . .
H3 H 0.670(9) 0.275(2) 0.870(8) 0.175 Uiso 1 1 d D . .
H4 H 0.689(9) 0.336(3) 0.870(8) 0.175 Uiso 1 1 d D . .

loop_
_atom_site_aniso_label
_atom_site_aniso_U_11
_atom_site_aniso_U_22
_atom_site_aniso_U_33
_atom_site_aniso_U_23
_atom_site_aniso_U_13
_atom_site_aniso_U_12
Ce1 0.03053(15) 0.03561(16) 0.03155(16) 0.0013(2) 0.00848(12) -0.0001(2)
P1 0.0412(10) 0.0441(10) 0.0340(10) 0.0036(8) 0.0135(8) 0.0009(8)
P3 0.0356(9) 0.0390(10) 0.0418(10) -0.0019(8) 0.0084(8) 0.0038(8)
P4 0.0337(9) 0.0433(10) 0.0449(11) -0.0059(8) 0.0083(8) -0.0036(8)
P5 0.0324(9) 0.0409(10) 0.0433(11) 0.0010(8) 0.0133(8) -0.0006(8)
P6 0.0354(9) 0.0391(10) 0.0472(11) 0.0022(8) 0.0135(8) -0.0048(8)
O1 0.037(2) 0.055(3) 0.035(2) 0.0015(18) 0.0057(19) -0.0024(19)
O3 0.045(3) 0.042(3) 0.056(3) -0.002(2) 0.014(2) 0.003(2)
O4 0.036(3) 0.043(3) 0.053(3) -0.006(2) 0.010(2) 0.002(2)
O5 0.033(2) 0.037(3) 0.057(3) 0.000(2) 0.013(2) 0.002(2)
O6 0.036(3) 0.047(3) 0.054(3) 0.000(2) 0.014(2) 0.002(2)
N1 0.041(3) 0.042(4) 0.035(3) 0.005(3) 0.010(2) -0.001(3)
N2 0.043(3) 0.064(3) 0.044(3) 0.011(4) 0.011(2) -0.013(4)
N3 0.043(3) 0.066(3) 0.043(3) 0.008(4) 0.007(2) -0.003(4)
C4 0.045(3) 0.042(5) 0.041(4) 0.002(3) 0.012(3) -0.005(3)
C5 0.045(4) 0.030(4) 0.036(3) 0.004(2) 0.010(3) -0.001(3)
C6 0.038(4) 0.046(4) 0.044(4) 0.003(3) 0.020(3) -0.001(3)
C7 0.057(4) 0.054(5) 0.036(4) 0.004(3) 0.013(3) -0.007(4)
C8 0.081(6) 0.059(5) 0.059(5) -0.010(4) 0.026(5) -0.019(5)
C9 0.097(6) 0.041(4) 0.066(6) 0.002(4) 0.033(5) -0.003(4)
C10 0.075(5) 0.054(5) 0.048(5) 0.014(4) 0.018(4) 0.000(4)
C11 0.056(4) 0.052(5) 0.045(4) 0.001(3) 0.014(4) -0.008(4)
C12 0.052(4) 0.059(4) 0.042(3) 0.009(5) 0.012(3) 0.024(5)
C13 0.084(6) 0.096(6) 0.075(6) -0.002(5) 0.050(5) 0.012(5)
C14 0.165(10) 0.137(11) 0.091(7) 0.011(9) 0.092(7) 0.020(11)
C15 0.172(12) 0.109(10) 0.049(6) 0.007(6) 0.036(7) 0.054(9)
C16 0.118(8) 0.065(6) 0.069(7) -0.012(5) 0.002(6) 0.048(6)
C17 0.079(6) 0.061(5) 0.057(5) 0.000(4) 0.013(5) 0.019(5)
O2 0.058(3) 0.060(3) 0.044(3) 0.003(2) 0.017(2) -0.004(2)
P2 0.0487(10) 0.0526(10) 0.0362(10) 0.0018(8) 0.0071(8) -0.0034(9)
C18 0.051(5) 0.076(6) 0.033(4) -0.005(4) -0.005(4) 0.008(4)
C19 0.076(6) 0.055(5) 0.051(5) -0.005(4) 0.001(4) 0.004(4)
C20 0.096(8) 0.077(7) 0.107(8) 0.004(6) -0.010(7) 0.041(6)
C21 0.099(9) 0.098(9) 0.118(10) -0.009(7) -0.012(7) 0.065(8)
C22 0.069(7) 0.152(12) 0.090(8) -0.028(8) 0.004(6) 0.034(8)
C23 0.065(6) 0.115(8) 0.059(6) -0.014(5) 0.020(5) 0.017(6)
C24 0.069(5) 0.069(5) 0.038(4) 0.005(4) 0.004(4) -0.010(4)
C25 0.073(6) 0.104(7) 0.093(8) 0.005(6) 0.005(6) -0.024(6)
C26 0.096(8) 0.134(11) 0.117(10) 0.009(8) -0.004(8) -0.062(8)
C27 0.170(14) 0.096(9) 0.093(9) -0.026(7) 0.032(9) -0.053(10)
C28 0.158(12) 0.079(8) 0.105(9) -0.026(7) 0.043(9) -0.039(8)
C29 0.125(8) 0.077(6) 0.066(6) -0.029(5) 0.019(6) -0.031(6)
N30 0.044(3) 0.045(4) 0.073(4) -0.014(3) 0.012(3) -0.006(3)
N31 0.046(4) 0.036(3) 0.088(5) -0.010(3) 0.019(3) -0.008(3)
N32 0.055(4) 0.043(4) 0.070(4) -0.012(3) 0.012(3) 0.008(3)
C33 0.046(4) 0.034(4) 0.043(4) -0.007(3) 0.010(3) -0.001(3)
C34 0.034(4) 0.048(4) 0.038(4) -0.014(3) 0.009(3) -0.010(3)
C35 0.042(4) 0.046(4) 0.044(4) -0.004(3) 0.007(3) 0.001(3)
C36 0.052(5) 0.064(5) 0.068(5) -0.011(4) 0.027(4) 0.002(4)
C37 0.092(7) 0.084(7) 0.091(7) -0.031(5) 0.046(6) -0.005(6)
C38 0.078(7) 0.095(8) 0.069(6) -0.009(6) 0.042(5) -0.006(6)
C39 0.054(5) 0.066(5) 0.073(6) 0.010(4) 0.022(4) -0.004(4)
C40 0.053(4) 0.059(5) 0.061(5) -0.009(4) 0.017(4) -0.008(4)
C41 0.035(4) 0.044(4) 0.051(4) -0.012(3) 0.008(3) 0.005(3)
C42 0.049(5) 0.088(7) 0.085(7) 0.009(5) 0.013(5) -0.005(5)
C43 0.054(6) 0.114(9) 0.084(8) -0.008(7) -0.014(5) -0.014(6)
C44 0.085(7) 0.095(7) 0.040(5) -0.003(5) 0.001(5) 0.013(6)
C45 0.080(6) 0.102(7) 0.054(6) 0.010(5) 0.009(5) -0.005(6)
C46 0.053(5) 0.096(7) 0.055(5) -0.005(5) 0.013(4) 0.000(5)
C47 0.046(4) 0.046(4) 0.041(4) -0.008(3) 0.006(3) -0.009(3)
C48 0.053(5) 0.100(7) 0.050(5) -0.002(5) 0.014(4) 0.005(5)
C49 0.079(7) 0.127(9) 0.054(6) -0.013(5) 0.015(5) -0.017(6)
C50 0.070(6) 0.111(7) 0.059(6) -0.021(5) 0.031(5) -0.012(5)
C51 0.062(5) 0.099(7) 0.069(6) -0.001(5) 0.029(5) 0.021(5)
C52 0.053(5) 0.079(6) 0.050(5) 0.009(4) 0.017(4) 0.019(4)
C53 0.042(4) 0.039(4) 0.044(4) 0.001(3) 0.015(3) -0.006(3)
C54 0.074(6) 0.055(5) 0.059(5) 0.004(4) 0.005(4) 0.015(4)
C55 0.086(6) 0.056(5) 0.074(6) 0.017(5) 0.015(5) 0.024(5)
C56 0.066(5) 0.081(6) 0.051(5) 0.019(5) -0.005(4) 0.010(5)
C57 0.052(5) 0.084(6) 0.050(5) -0.002(4) 0.011(4) -0.008(4)
C58 0.043(4) 0.067(5) 0.049(5) -0.004(4) 0.012(4) 0.002(4)
N59 0.051(4) 0.044(4) 0.058(4) -0.004(3) 0.018(3) -0.005(3)
N60 0.067(4) 0.044(4) 0.051(4) 0.000(3) 0.018(3) 0.000(3)
N61 0.051(3) 0.039(3) 0.055(4) -0.003(3) 0.018(3) 0.000(3)
C62 0.039(4) 0.033(4) 0.039(4) 0.000(3) 0.009(3) 0.002(3)
C63 0.048(4) 0.043(4) 0.041(4) 0.002(3) 0.018(3) -0.001(3)
C64 0.040(4) 0.050(5) 0.059(5) 0.008(4) 0.017(4) -0.014(3)
C65 0.060(5) 0.073(6) 0.055(5) 0.004(4) 0.002(4) -0.017(4)
C66 0.067(5) 0.082(6) 0.057(5) 0.014(5) -0.006(4) -0.018(5)
C67 0.073(6) 0.113(8) 0.049(5) 0.001(6) 0.008(5) -0.028(6)
C68 0.073(6) 0.100(7) 0.065(6) -0.037(5) 0.026(5) -0.033(6)
C69 0.049(4) 0.068(5) 0.070(6) -0.007(4) 0.020(4) -0.006(4)
C70 0.050(4) 0.058(5) 0.046(4) 0.011(4) 0.015(4) -0.001(4)
C71 0.137(9) 0.077(7) 0.111(8) 0.013(6) 0.095(8) -0.008(6)
C72 0.185(13) 0.093(9) 0.152(11) 0.008(8) 0.130(11) 0.007(8)
C73 0.110(9) 0.165(14) 0.111(10) 0.057(10) 0.084(8) 0.015(9)
C74 0.086(7) 0.110(9) 0.096(8) 0.041(7) 0.040(6) -0.017(6)
C75 0.068(5) 0.066(5) 0.071(6) 0.002(4) 0.030(5) -0.021(4)
C76 0.044(4) 0.036(4) 0.058(5) -0.004(3) 0.021(4) -0.004(3)
C77 0.049(5) 0.090(7) 0.070(6) 0.002(5) 0.020(4) -0.005(5)
C78 0.048(6) 0.129(9) 0.097(8) -0.021(7) 0.049(6) -0.024(6)
C79 0.112(8) 0.068(6) 0.063(6) -0.007(5) 0.047(6) -0.015(6)
C80 0.090(7) 0.092(7) 0.061(6) 0.005(5) 0.024(5) 0.013(6)
C81 0.057(5) 0.082(6) 0.064(6) -0.006(5) 0.018(4) 0.007(4)
C82 0.042(4) 0.056(5) 0.052(4) -0.003(4) 0.019(4) -0.003(4)
C83 0.053(5) 0.060(5) 0.064(5) 0.013(4) 0.011(4) 0.011(4)
C84 0.057(6) 0.096(8) 0.073(6) 0.008(6) 0.013(5) 0.012(5)
C85 0.041(5) 0.147(11) 0.057(6) -0.002(7) -0.006(4) 0.008(6)
C86 0.077(7) 0.117(9) 0.101(8) -0.049(7) -0.011(6) -0.001(6)
C87 0.063(6) 0.086(7) 0.100(8) -0.031(6) -0.008(6) 0.019(5)
O7 0.050(2) 0.063(3) 0.058(3) 0.012(3) 0.028(2) 0.005(3)
S1 0.0568(15) 0.0810(15) 0.067(2) 0.0088(14) 0.0306(15) 0.0123(12)
C88 0.108(7) 0.116(8) 0.087(5) -0.031(6) 0.055(5) 0.006(6)
C89 0.068(4) 0.166(12) 0.087(7) -0.007(6) 0.026(5) -0.037(6)
O7B 0.056(6) 0.074(6) 0.065(6) 0.011(6) 0.026(6) 0.005(6)
S1B 0.065(5) 0.084(6) 0.068(6) 0.009(6) 0.030(5) 0.007(5)
C88B 0.10(2) 0.111(13) 0.091(19) -0.035(15) 0.042(16) -0.010(13)
C89B 0.048(11) 0.118(15) 0.065(13) 0.006(12) 0.036(10) 0.012(10)
O8 0.072(4) 0.094(4) 0.041(3) 0.016(3) 0.014(3) 0.001(4)
S2 0.071(4) 0.092(3) 0.045(2) 0.019(2) 0.015(2) -0.006(3)
C90 0.077(7) 0.106(6) 0.051(5) 0.005(5) 0.012(5) 0.002(6)
C91 0.095(6) 0.100(6) 0.050(5) 0.021(4) 0.006(5) 0.003(5)
O8B 0.074(5) 0.094(4) 0.043(3) 0.015(3) 0.012(3) 0.001(4)
S2B 0.085(5) 0.095(4) 0.046(3) 0.018(3) 0.011(3) -0.003(3)
C90B 0.090(7) 0.098(6) 0.043(4) 0.020(5) 0.008(5) -0.001(6)
C91B 0.094(7) 0.096(5) 0.053(6) 0.019(4) 0.003(6) -0.001(6)
O8C 0.077(5) 0.093(4) 0.043(4) 0.017(4) 0.011(4) 0.001(4)
S2C 0.083(5) 0.095(4) 0.045(4) 0.022(4) 0.009(3) -0.002(4)
C90C 0.083(6) 0.095(7) 0.046(6) 0.019(6) 0.011(5) -0.001(6)
C91C 0.083(6) 0.096(7) 0.044(6) 0.023(6) 0.011(5) 0.000(6)
O9 0.186(6) 0.084(3) 0.097(4) 0.003(3) 0.069(4) -0.004(4)
O10 0.186(6) 0.084(3) 0.097(4) 0.003(3) 0.069(4) -0.004(4)

loop_
_atom_type_symbol
_atom_type_description
_atom_type_scat_dispersion_real
_atom_type_scat_dispersion_imag
_atom_type_scat_source
C C 0.0033 0.0016 'International Tables Vol C Tables 4.2.6.8 and 6.1.1.4'
H H 0.0000 0.0000 'International Tables Vol C Tables 4.2.6.8 and 6.1.1.4'
N N 0.0061 0.0033 'International Tables Vol C Tables 4.2.6.8 and 6.1.1.4'
O O 0.0106 0.0060 'International Tables Vol C Tables 4.2.6.8 and 6.1.1.4'
P P 0.1023 0.0942 'International Tables Vol C Tables 4.2.6.8 and 6.1.1.4'
S S 0.1246 0.1234 'International Tables Vol C Tables 4.2.6.8 and 6.1.1.4'
Ce Ce -0.2486 2.6331 'International Tables Vol C Tables 4.2.6.8 and 6.1.1.4'

loop_
_geom_angle_atom_site_label_1
_geom_angle_atom_site_label_2
_geom_angle_atom_site_label_3
_geom_angle
O6 Ce1 O4 146.27(15)
O6 Ce1 O5 70.27(14)
O4 Ce1 O5 76.56(13)
O6 Ce1 O3 144.20(13)
O4 Ce1 O3 69.36(15)
O5 Ce1 O3 145.44(15)
O6 Ce1 O1 98.39(14)
O4 Ce1 O1 79.29(15)
O5 Ce1 O1 76.55(14)
O3 Ce1 O1 91.41(15)
O6 Ce1 O7 77.2(2)
O4 Ce1 O7 125.4(2)
O5 Ce1 O7 134.6(2)
O3 Ce1 O7 73.4(2)
O1 Ce1 O7 140.3(2)
O6 Ce1 O7B 79.7(15)
O4 Ce1 O7B 122.7(19)
O5 Ce1 O7B 135.5(15)
O3 Ce1 O7B 71.5(14)
O1 Ce1 O7B 141(2)
O6 Ce1 O8B 91.4(8)
O4 Ce1 O8B 75.3(9)
O5 Ce1 O8B 77.3(11)
O3 Ce1 O8B 98.9(10)
O1 Ce1 O8B 147.0(11)
O7 Ce1 O8B 72.6(11)
O7B Ce1 O8B 71(2)
O6 Ce1 O8C 85.8(7)
O4 Ce1 O8C 80.8(9)
O5 Ce1 O8C 76.8(12)
O3 Ce1 O8C 102.6(9)
O1 Ce1 O8C 149.7(13)
O7 Ce1 O8C 69.9(13)
O7B Ce1 O8C 69(2)
O6 Ce1 O8 89.1(7)
O4 Ce1 O8 78.1(7)
O5 Ce1 O8 78.0(8)
O3 Ce1 O8 99.9(7)
O1 Ce1 O8 149.2(8)
O7 Ce1 O8 70.5(8)
O7B Ce1 O8 69(2)
O6 Ce1 N1 75.36(16)
O4 Ce1 N1 130.02(16)
O5 Ce1 N1 122.24(15)
O3 Ce1 N1 78.30(16)
O1 Ce1 N1 64.17(13)
O7 Ce1 N1 76.7(2)
O7B Ce1 N1 78(2)
O8B Ce1 N1 148.6(10)
O8C Ce1 N1 144.6(12)
O8 Ce1 N1 146.1(8)
O1 P1 C5 105.5(3)
O1 P1 C12 113.1(3)
C5 P1 C12 110.1(3)
O1 P1 C6 110.6(3)
C5 P1 C6 109.1(3)
C12 P1 C6 108.4(4)
O3 P3 C33 113.3(3)
O3 P3 C53 110.6(3)
C33 P3 C53 109.5(3)
O3 P3 C47 112.2(3)
C33 P3 C47 105.3(3)
C53 P3 C47 105.6(3)
O4 P4 C34 113.3(3)
O4 P4 C35 110.5(3)
C34 P4 C35 108.1(3)
O4 P4 C41 108.6(3)
C34 P4 C41 108.0(3)
C35 P4 C41 108.1(3)
O5 P5 C62 113.8(3)
O5 P5 C82 110.9(3)
C62 P5 C82 108.7(3)
O5 P5 C76 109.7(3)
C62 P5 C76 106.7(3)
C82 P5 C76 106.6(3)
O6 P6 C63 113.7(3)
O6 P6 C64 111.0(3)
C63 P6 C64 107.7(3)
O6 P6 C70 109.8(3)
C63 P6 C70 107.8(3)
C64 P6 C70 106.7(3)
P1 O1 Ce1 131.1(2)
P3 O3 Ce1 166.6(3)
P4 O4 Ce1 166.0(3)
P5 O5 Ce1 166.0(3)
P6 O6 Ce1 166.0(3)
N2 N1 C5 107.5(5)
N2 N1 Ce1 129.7(3)
C5 N1 Ce1 122.5(4)
N1 N2 N3 110.5(4)
N2 N3 C4 107.7(4)
N3 C4 C5 107.1(5)
N3 C4 P2 122.7(4)
C5 C4 P2 130.0(5)
N1 C5 C4 107.3(5)
N1 C5 P1 113.8(4)
C4 C5 P1 138.6(5)
C7 C6 C11 119.6(6)
C7 C6 P1 118.4(5)
C11 C6 P1 121.7(5)
C8 C7 C6 120.1(7)
C7 C8 C9 120.5(7)
C10 C9 C8 119.0(7)
C11 C10 C9 120.8(7)
C10 C11 C6 119.9(7)
C17 C12 C13 117.2(7)
C17 C12 P1 122.2(6)
C13 C12 P1 120.6(8)
C14 C13 C12 122.3(10)
C15 C14 C13 119.7(11)
C16 C15 C14 120.9(10)
C15 C16 C17 119.5(10)
C12 C17 C16 120.2(9)
O2 P2 C4 110.9(3)
O2 P2 C24 110.1(3)
C4 P2 C24 109.7(3)
O2 P2 C18 112.4(3)
C4 P2 C18 104.5(3)
C24 P2 C18 109.1(4)
C23 C18 C19 120.0(8)
C23 C18 P2 122.6(7)
C19 C18 P2 117.4(6)
C20 C19 C18 119.8(9)
C19 C20 C21 120.4(11)
C22 C21 C20 119.2(10)
C23 C22 C21 120.5(11)
C22 C23 C18 120.1(10)
C25 C24 C29 117.7(8)
C25 C24 P2 125.0(7)
C29 C24 P2 117.1(7)
C24 C25 C26 118.2(11)
C27 C26 C25 120.0(11)
C28 C27 C26 119.7(12)
C27 C28 C29 122.9(13)
C28 C29 C24 121.4(11)
N31 N30 C34 108.5(5)
N30 N31 N32 110.8(5)
N31 N32 C33 107.7(5)
N32 C33 C34 107.5(6)
N32 C33 P3 118.3(5)
C34 C33 P3 134.2(5)
N30 C34 C33 105.4(6)
N30 C34 P4 119.7(5)
C33 C34 P4 135.0(5)
C36 C35 C40 119.4(7)
C36 C35 P4 117.4(6)
C40 C35 P4 123.1(5)
C35 C36 C37 119.2(8)
C38 C37 C36 121.7(8)
C37 C38 C39 120.0(8)
C40 C39 C38 118.9(8)
C39 C40 C35 120.7(7)
C46 C41 C42 118.3(7)
C46 C41 P4 117.7(5)
C42 C41 P4 124.0(6)
C43 C42 C41 118.7(9)
C44 C43 C42 121.8(9)
C45 C44 C43 119.6(8)
C44 C45 C46 120.1(9)
C41 C46 C45 121.4(8)
C52 C47 C48 118.3(7)
C52 C47 P3 122.2(6)
C48 C47 P3 119.5(6)
C49 C48 C47 121.1(8)
C48 C49 C50 120.2(9)
C51 C50 C49 119.6(8)
C50 C51 C52 121.0(8)
C47 C52 C51 119.6(7)
C58 C53 C54 119.2(7)
C58 C53 P3 117.0(5)
C54 C53 P3 123.7(5)
C55 C54 C53 120.0(8)
C54 C55 C56 120.4(8)
C57 C56 C55 120.5(7)
C56 C57 C58 120.5(8)
C53 C58 C57 119.4(7)
N60 N59 C63 106.4(5)
N61 N60 N59 111.0(5)
N60 N61 C62 108.2(5)
N61 C62 C63 106.4(5)
N61 C62 P5 119.2(5)
C63 C62 P5 134.4(5)
N59 C63 C62 108.0(6)
N59 C63 P6 117.1(5)
C62 C63 P6 135.0(5)
C69 C64 C65 118.1(7)
C69 C64 P6 125.8(6)
C65 C64 P6 116.1(6)
C66 C65 C64 120.8(8)
C67 C66 C65 119.1(8)
C68 C67 C66 120.3(9)
C67 C68 C69 122.1(9)
C64 C69 C68 119.5(8)
C71 C70 C75 118.1(7)
C71 C70 P6 118.9(6)
C75 C70 P6 123.0(6)
C72 C71 C70 120.8(10)
C71 C72 C73 120.0(11)
C74 C73 C72 121.3(10)
C73 C74 C75 120.0(10)
C74 C75 C70 119.8(9)
C77 C76 C81 117.6(7)
C77 C76 P5 124.1(6)
C81 C76 P5 118.2(5)
C76 C77 C78 120.3(8)
C79 C78 C77 118.8(9)
C78 C79 C80 122.6(8)
C79 C80 C81 117.9(9)
C80 C81 C76 122.7(8)
C87 C82 C83 120.4(7)
C87 C82 P5 115.9(6)
C83 C82 P5 123.5(6)
C82 C83 C84 118.6(8)
C85 C84 C83 121.8(9)
C86 C85 C84 119.3(9)
C85 C86 C87 121.3(10)
C82 C87 C86 118.5(9)
S1 O7 Ce1 137.2(5)
O7 S1 C89 103.8(5)
O7 S1 C88 104.2(5)
C89 S1 C88 97.2(5)
S1B O7B Ce1 154(3)
O7B S1B C88B 105.8(19)
O7B S1B C89B 105(2)
C88B S1B C89B 98.0(18)
S2 O8 Ce1 133.5(17)
O8 S2 C91 104.4(11)
O8 S2 C90 104.5(12)
C91 S2 C90 95.2(10)
S2B O8B Ce1 134(2)
O8B S2B C91B 108.1(15)
O8B S2B C90B 108.0(13)
C91B S2B C90B 100.1(13)
S2C O8C Ce1 130.4(17)
O8C S2C C91C 103.7(15)
O8C S2C C90C 105.2(18)
C91C S2C C90C 97.2(15)

loop_
_geom_bond_atom_site_label_1
_geom_bond_atom_site_label_2
_geom_bond_distance
Ce1 O6 2.430(5)
Ce1 O4 2.439(4)
Ce1 O5 2.453(4)
Ce1 O3 2.459(4)
Ce1 O1 2.460(4)
Ce1 O7 2.471(4)
Ce1 O7B 2.495(16)
Ce1 O8B 2.497(12)
Ce1 O8C 2.498(14)
Ce1 O8 2.508(10)
Ce1 N1 2.739(5)
P1 O1 1.504(4)
P1 C5 1.786(6)
P1 C12 1.804(7)
P1 C6 1.817(7)
P3 O3 1.489(5)
P3 C33 1.784(7)
P3 C53 1.793(7)
P3 C47 1.804(7)
P4 O4 1.499(5)
P4 C34 1.752(7)
P4 C35 1.789(7)
P4 C41 1.806(7)
P5 O5 1.487(4)
P5 C62 1.768(6)
P5 C82 1.798(7)
P5 C76 1.799(7)
P6 O6 1.486(5)
P6 C63 1.789(7)
P6 C64 1.795(8)
P6 C70 1.801(7)
N1 N2 1.333(6)
N1 C5 1.353(7)
N2 N3 1.335(6)
N3 C4 1.350(7)
C4 C5 1.394(8)
C4 P2 1.792(6)
C6 C7 1.366(9)
C6 C11 1.392(9)
C7 C8 1.359(9)
C8 C9 1.390(11)
C9 C10 1.368(10)
C10 C11 1.354(9)
C12 C17 1.363(12)
C12 C13 1.378(10)
C13 C14 1.355(12)
C14 C15 1.347(18)
C15 C16 1.332(14)
C16 C17 1.417(12)
O2 P2 1.469(5)
P2 C24 1.806(8)
P2 C18 1.811(8)
C18 C23 1.384(11)
C18 C19 1.400(10)
C19 C20 1.326(11)
C20 C21 1.415(16)
C21 C22 1.376(16)
C22 C23 1.344(13)
C24 C25 1.376(11)
C24 C29 1.401(12)
C25 C26 1.445(15)
C26 C27 1.368(16)
C27 C28 1.302(16)
C28 C29 1.341(12)
N30 N31 1.324(7)
N30 C34 1.367(8)
N31 N32 1.336(7)
N32 C33 1.347(8)
C33 C34 1.422(9)
C35 C36 1.383(9)
C35 C40 1.390(9)
C36 C37 1.386(11)
C37 C38 1.322(12)
C38 C39 1.421(12)
C39 C40 1.360(10)
C41 C46 1.368(10)
C41 C42 1.393(10)
C42 C43 1.391(12)
C43 C44 1.353(13)
C44 C45 1.344(12)
C45 C46 1.386(11)
C47 C52 1.372(9)
C47 C48 1.377(10)
C48 C49 1.361(11)
C49 C50 1.363(12)
C50 C51 1.342(11)
C51 C52 1.390(11)
C53 C58 1.387(9)
C53 C54 1.397(10)
C54 C55 1.364(10)
C55 C56 1.390(11)
C56 C57 1.339(11)
C57 C58 1.402(10)
N59 N60 1.341(8)
N59 C63 1.361(8)
N60 N61 1.322(7)
N61 C62 1.355(8)
C62 C63 1.393(8)
C64 C69 1.373(10)
C64 C65 1.410(10)
C65 C66 1.383(11)
C66 C67 1.372(12)
C67 C68 1.337(12)
C68 C69 1.385(11)
C70 C71 1.372(11)
C70 C75 1.394(10)
C71 C72 1.341(13)
C72 C73 1.357(16)
C73 C74 1.331(15)
C74 C75 1.364(11)
C76 C77 1.375(9)
C76 C81 1.380(10)
C77 C78 1.414(12)
C78 C79 1.343(13)
C79 C80 1.360(12)
C80 C81 1.374(11)
C82 C87 1.362(11)
C82 C83 1.375(9)
C83 C84 1.387(11)
C84 C85 1.360(14)
C85 C86 1.323(14)
C86 C87 1.424(12)
O7 S1 1.507(6)
S1 C89 1.731(8)
S1 C88 1.782(9)
O7B S1B 1.511(16)
S1B C88B 1.756(16)
S1B C89B 1.757(16)
O8 S2 1.524(12)
S2 C91 1.760(12)
S2 C90 1.772(13)
O8B S2B 1.498(14)
S2B C91B 1.736(14)
S2B C90B 1.752(14)
O8C S2C 1.517(17)
S2C C91C 1.757(15)
S2C C90C 1.757(15)

loop_
_geom_hbond_atom_site_label_D
_geom_hbond_atom_site_label_H
_geom_hbond_atom_site_label_A
_geom_hbond_distance_DH
_geom_hbond_distance_HA
_geom_hbond_distance_DA
_geom_hbond_angle_DHA
_geom_hbond_site_symmetry_A
O9 H2 O2 0.819(10) 2.01(6) 2.777(8) 155(13) .
O9 H1 N60 0.819(10) 2.26(4) 3.047(9) 162(10) 2_646
O10 H4 N31 0.822(10) 2.38(7) 3.025(9) 136(9) 2_656
O10 H3 O9 0.825(10) 2.16(3) 2.966(10) 167(13) .
